data_1558444
loop_
_publ_author_name
'Janickis, Vitalijus'
'Maroy, Kjartan'

_publ_section_title
;
 The Dihydrogenmonothiophosphate and Trihydrogendisulfanediphosphonate
 Anions. Crystal Structures of KH2SPO3 and [Co(en)2Cl2]H3S2P2O6
;
_journal_name_full 'Acta Chemica Scandinavica'
_journal_page_first 461
_journal_page_last 464
_journal_paper_doi 10.3891/acta.chem.scand.48-0461
_journal_volume 48
_journal_year 1994
_chemical_formula_sum 'C4 H19 Cl2 Co N4 O6 P2 S2'
_chemical_formula_weight 475.1
_chemical_name_common
;
[Co(en)2Cl2]H3S2P2O6
;
_space_group_IT_number 19
_space_group_name_Hall 'P 2ac 2ab'
_space_group_name_H-M_alt 'P 21 21 21'
_symmetry_cell_setting orthorhombic
_symmetry_Int_Tables_number 19
_symmetry_space_group_name_Hall 'P 2ac 2ab'
_symmetry_space_group_name_H-M 'P 21 21 21'
_cell_angle_alpha 90.
_cell_angle_beta 90.
_cell_angle_gamma 90.
_cell_formula_units_Z 4
_cell_length_a 8.238(1)
_cell_length_b 10.295(1)
_cell_length_c 19.383(2)
_cell_volume 1643.9(3)
_diffrn_ambient_temperature 293
_diffrn_radiation_probe x-ray
_diffrn_radiation_type MoK\a
_diffrn_radiation_wavelength 0.71069
_exptl_absorpt_coefficient_mu 18.4
_exptl_crystal_density_diffrn 1.920
_exptl_crystal_F_000 968
_refine_ls_goodness_of_fit_ref 1.26
_refine_ls_number_parameters 202
_refine_ls_number_reflns 1871
_refine_ls_R_factor_gt 0.043
_refine_ls_wR_factor_gt 0.038
_cod_data_source_file Acta-Chem-Scand-1994-48-461-2.cif
_cod_data_source_block 2
_cod_original_cell_volume 1643.8(4)
_cod_database_code 1558444

loop_
_space_group_symop_id
_space_group_symop_operation_xyz
1 x,y,z
2 1/2-x,-y,1/2+z
3 1/2+x,1/2-y,-z
4 -x,1/2+y,1/2-z

loop_
_atom_site_label
_atom_site_type_symbol
_atom_site_thermal_displace_type
_atom_site_fract_x
_atom_site_fract_y
_atom_site_fract_z
_atom_site_occupancy
_atom_site_U_iso_or_equiv
_atom_site_calc_flag
_atom_site_refinement_flags
_atom_site_disorder_assembly
_atom_site_disorder_group
Co Co Uiso 0.13229(9) 0.00536(7) 0.00487(4) 1.000 0.0209(1) . . . .
S1 S Uiso -0.1201(2) 0.76907(17) 0.29011(8) 1.000 0.0376(4) . . . .
S2 S Uiso 0.1015(2) 0.86038(15) 0.28418(9) 1.000 0.0394(4) . . . .
P1 P Uiso -0.1908(2) 0.76001(16) 0.19548(8) 1.000 0.0314(4) . . . .
Cl1 Cl Uiso 0.13557(19) 0.22375(13) 0.01631(8) 1.000 0.0342(4) . . . .
Cl2 Cl Uiso 0.1284(2) -0.21160(13) -0.00552(8) 1.000 0.0360(4) . . . .
P2 P Uiso 0.2518(3) 0.70009(19) 0.26530(9) 1.000 0.0409(5) . . . .
O1 O Uiso -0.1703(6) 0.8898(4) 0.1534(2) 1.000 0.0443(13) . . . .
O2 O Uiso -0.3579(6) 0.7029(5) 0.1899(2) 1.000 0.0519(13) . . . .
O3 O Uiso -0.0812(6) 0.6595(5) 0.1495(2) 1.000 0.0443(13) . . . .
O4 O Uiso 0.1972(6) 0.6309(4) 0.2002(2) 1.000 0.0443(13) . . . .
O5 O Uiso 0.2500(9) 0.6198(5) 0.3312(3) 1.000 0.081(3) . . . .
O6 O Uiso 0.4139(7) 0.7709(6) 0.2113(3) 1.000 0.0760(13) . . . .
N1 N Uiso -0.1051(5) 0.0037(5) 0.0085(2) 1.000 0.0291(13) . . . .
N2 N Uiso 0.1055(6) 0.0261(5) -0.0941(2) 1.000 0.0291(13) . . . .
N3 N Uiso 0.3694(5) 0.0020(5) -0.0006(3) 1.000 0.0317(13) . . . .
N4 N Uiso 0.1613(6) -0.0145(5) 0.1034(2) 1.000 0.0317(13) . . . .
C1 C Uiso -0.1697(6) -0.0159(6) -0.0620(3) 1.000 0.0317(13) . . . .
C2 C Uiso -0.0659(8) 0.0611(6) -0.1096(3) 1.000 0.0329(13) . . . .
C3 C Uiso 0.4372(8) -0.0006(9) 0.0695(4) 1.000 0.053(3) . . . .
C4 C Uiso 0.3284(9) -0.0378(14) 0.1197(4) 1.000 0.115(5) . . . .
H17 H Uiso -0.439(8) 0.735(6) 0.220(3) 1.000 0.06(2) . . . .
H18 H Uiso -0.004(7) 0.648(5) 0.163(3) 1.000 0.028(16) . . . .
H19 H Uiso 0.244(8) 0.554(5) 0.330(3) 1.000 0.043(19) . . . .

loop_
_atom_type_symbol
_atom_type_description
_atom_type_scat_dispersion_real
_atom_type_scat_dispersion_imag
_atom_type_scat_source
C C 0.0033 0.0016 ' International Tables Vol C Tables 4.2.6.8 and 6.1.1.4'
H H 0.0000 0.0000 ' International Tables Vol C Tables 4.2.6.8 and 6.1.1.4'
Cl Cl 0.1484 0.1585 ' International Tables Vol C Tables 4.2.6.8 and 6.1.1.4'
Co Co 0.3494 0.9721 ' International Tables Vol C Tables 4.2.6.8 and 6.1.1.4'
N N 0.0061 0.0033 ' International Tables Vol C Tables 4.2.6.8 and 6.1.1.4'
O O 0.0106 0.0060 ' International Tables Vol C Tables 4.2.6.8 and 6.1.1.4'
P P 0.1023 0.0942 ' International Tables Vol C Tables 4.2.6.8 and 6.1.1.4'
S S 0.1246 0.1234 ' International Tables Vol C Tables 4.2.6.8 and 6.1.1.4'

loop_
_geom_angle_atom_site_label_1
_geom_angle_atom_site_label_2
_geom_angle_atom_site_label_3
_geom_angle
_geom_angle_site_symmetry_1
_geom_angle_site_symmetry_2
_geom_angle_site_symmetry_3
_geom_angle_publ_flag
N2 Co N4 179.4(2) . . . yes
N3 Co N4 85.9(2) . . . yes
Cl2 Co N2 91.10(16) . . . yes
Cl1 Co Cl2 179.50(7) . . . yes
Cl1 Co N1 90.98(16) . . . yes
Cl1 Co N2 89.36(16) . . . yes
Cl1 Co N3 90.63(16) . . . yes
Cl1 Co N4 90.39(16) . . . yes
Cl2 Co N1 88.87(16) . . . yes
N1 Co N2 85.58(19) . . . yes
Cl2 Co N3 89.53(16) . . . yes
Cl2 Co N4 89.15(16) . . . yes
N2 Co N3 93.6(2) . . . yes
N1 Co N3 178.2(2) . . . yes
N1 Co N4 94.99(19) . . . yes
S2 S1 P1 103.72(10) . . . yes
S1 S2 P2 100.04(10) . . . yes
S1 P1 O1 114.81(18) . . . yes
S1 P1 O2 111.40(18) . . . yes
S1 P1 O3 112.47(18) . . . yes
O1 P1 O2 113.2(3) . . . yes
O1 P1 O3 101.3(2) . . . yes
O2 P1 O3 102.7(3) . . . yes
S2 P2 O4 109.9(2) . . . yes
S2 P2 O5 106.0(3) . . . yes
S2 P2 O6 102.4(2) . . . yes
O4 P2 O5 116.1(3) . . . yes
O4 P2 O6 85.9(3) . . . yes
O5 P2 O6 134.2(4) . . . yes
P1 O2 H17 118(4) . . . no
P1 O3 H18 114(5) . . . no
P2 O5 H19 121(5) . . . no
P2 O6 H17 120(3) . . 1_655 no
Co N1 C1 109.1(3) . . . yes
Co N2 C2 109.5(3) . . . yes
Co N3 C3 109.3(4) . . . yes
Co N4 C4 110.7(4) . . . yes
N1 C1 C2 107.1(4) . . . yes
N2 C2 C1 106.9(5) . . . yes
N3 C3 C4 114.3(6) . . . yes
N4 C4 C3 115.0(7) . . . yes

loop_
_geom_bond_atom_site_label_1
_geom_bond_atom_site_label_2
_geom_bond_distance
_geom_bond_site_symmetry_1
_geom_bond_site_symmetry_2
_geom_bond_publ_flag
Co N1 1.957(4) . . yes
Co N2 1.943(4) . . yes
Co N3 1.957(4) . . yes
Co N4 1.936(4) . . yes
Co Cl2 2.2429(15) . . yes
Co Cl1 2.2594(15) . . yes
S1 S2 2.057(2) . . yes
S1 P1 1.927(2) . . yes
S2 P2 2.095(3) . . yes
P1 O3 1.637(5) . . yes
P1 O2 1.501(5) . . yes
P1 O1 1.575(4) . . yes
P2 O6 1.847(6) . . yes
P2 O4 1.517(4) . . yes
P2 O5 1.522(6) . . yes
O2 H17 0.95(6) . . no
O3 H18 0.70(6) . . no
O5 H19 0.68(5) . . no
O6 H17 1.28(7) . 1_655 no
N1 C1 1.480(7) . . yes
N2 C2 1.488(8) . . yes
N3 C3 1.469(9) . . yes
N4 C4 1.433(9) . . yes
C1 C2 1.487(8) . . no
C3 C4 1.377(11) . . no

loop_
_geom_hbond_atom_site_label_D
_geom_hbond_atom_site_label_H
_geom_hbond_atom_site_label_A
_geom_hbond_distance_DH
_geom_hbond_distance_HA
_geom_hbond_distance_DA
_geom_hbond_angle_DHA
_geom_hbond_site_symmetry_A
_geom_hbond_publ_flag
O2 H17 O6 0.95(6) 1.28(7) 2.049(8) 134(6) 1_455 yes
O3 H18 O4 0.70(6) 1.82(6) 2.512(7) 176(7) . yes
O5 H19 O1 0.68(5) 1.83(5) 2.475(7) 160(7) 4_545 yes

loop_
_geom_torsion_atom_site_label_1
_geom_torsion_atom_site_label_2
_geom_torsion_atom_site_label_3
_geom_torsion_atom_site_label_4
_geom_torsion
_geom_torsion_site_symmetry_1
_geom_torsion_site_symmetry_2
_geom_torsion_site_symmetry_3
_geom_torsion_site_symmetry_4
_geom_torsion_publ_flag
Cl1 Co N3 C3 85.1(5) . . . . no
Cl2 Co N3 C3 -94.4(5) . . . . no
N2 Co N3 C3 174.5(5) . . . . no
N4 Co N3 C3 -5.3(5) . . . . no
Cl1 Co N4 C4 -98.1(7) . . . . no
Cl2 Co N4 C4 82.1(7) . . . . no
N1 Co N4 C4 170.9(7) . . . . no
Cl1 Co N1 C1 103.8(4) . . . . no
Cl2 Co N1 C1 -76.7(4) . . . . no
N2 Co N1 C1 14.5(4) . . . . no
N4 Co N1 C1 -165.8(4) . . . . no
Cl1 Co N2 C2 -77.4(4) . . . . no
Cl2 Co N2 C2 102.4(4) . . . . no
N1 Co N2 C2 13.7(4) . . . . no
N3 Co N2 C2 -168.0(4) . . . . no
N3 Co N4 C4 -7.5(7) . . . . no
S2 S1 P1 O1 -46.1(2) . . . . no
S2 S1 P1 O2 -176.4(2) . . . . no
S2 S1 P1 O3 69.0(2) . . . . no
P1 S1 S2 P2 -85.98(11) . . . . no
S1 S2 P2 O5 -68.2(3) . . . . no
S1 S2 P2 O6 148.1(2) . . . . no
S1 S2 P2 O4 58.0(2) . . . . no
Co N1 C1 C2 -39.4(5) . . . . no
Co N2 C2 C1 -38.8(5) . . . . no
Co N3 C3 C4 18.0(10) . . . . no
Co N4 C4 C3 20.1(12) . . . . no
N1 C1 C2 N2 50.6(6) . . . . no
N3 C3 C4 N4 -25.4(14) . . . . no
